data_9003723
loop_
_publ_author_name
'Ding, Y.'
'Veblen, D. R.'
'Prewitt, C. T.'

_publ_section_title
;High-resolution transmission electron microscopy (HRTEM) study of the 4a and
 6a superstructure of bornite Cu5FeS4 Sample: 4a-1 superstructure model Note:
 Occupancies calculated assuming complete Cu-Fe disorder
;
_journal_name_full 'American Mineralogist'
_journal_page_first 1256
_journal_page_last 1264
_journal_paper_doi 10.2138/am.2005.1517
_journal_volume 90
_journal_year 2005
_chemical_formula_sum 'Cu1.375 Fe0.275 S'
_chemical_name_mineral Bornite
_space_group_IT_number 225
_symmetry_space_group_name_Hall '-F 4 2 3'
_symmetry_space_group_name_H-M 'F m -3 m'
_cell_angle_alpha 90
_cell_angle_beta 90
_cell_angle_gamma 90
_cell_formula_units_Z 256
_cell_length_a 21.88
_cell_length_b 21.88
_cell_length_c 21.88
_cell_volume 10474.709
_database_code_amcsd 0003821
_exptl_crystal_density_diffrn 5.471
_cod_original_cell_volume 10474.708
_cod_original_formula_sum 'Cu1.375 Fe.275 S'
_cod_database_code 9003723

loop_
_space_group_symop_operation_xyz
x,y,z
x,1/2+y,1/2+z
1/2+x,y,1/2+z
1/2+x,1/2+y,z
z,-x,y
z,1/2-x,1/2+y
1/2+z,-x,1/2+y
1/2+z,1/2-x,y
-y,z,-x
-y,1/2+z,1/2-x
1/2-y,z,1/2-x
1/2-y,1/2+z,-x
x,-y,z
x,1/2-y,1/2+z
1/2+x,-y,1/2+z
1/2+x,1/2-y,z
-z,x,-y
-z,1/2+x,1/2-y
1/2-z,x,1/2-y
1/2-z,1/2+x,-y
y,-z,x
y,1/2-z,1/2+x
1/2+y,-z,1/2+x
1/2+y,1/2-z,x
-x,y,-z
-x,1/2+y,1/2-z
1/2-x,y,1/2-z
1/2-x,1/2+y,-z
x,-z,-y
x,1/2-z,1/2-y
1/2+x,-z,1/2-y
1/2+x,1/2-z,-y
-z,y,x
-z,1/2+y,1/2+x
1/2-z,y,1/2+x
1/2-z,1/2+y,x
y,-x,-z
y,1/2-x,1/2-z
1/2+y,-x,1/2-z
1/2+y,1/2-x,-z
-x,z,y
-x,1/2+z,1/2+y
1/2-x,z,1/2+y
1/2-x,1/2+z,y
z,-y,-x
z,1/2-y,1/2-x
1/2+z,-y,1/2-x
1/2+z,1/2-y,-x
-y,x,z
-y,1/2+x,1/2+z
1/2-y,x,1/2+z
1/2-y,1/2+x,z
x,z,y
x,1/2+z,1/2+y
1/2+x,z,1/2+y
1/2+x,1/2+z,y
-z,-y,-x
-z,1/2-y,1/2-x
1/2-z,-y,1/2-x
1/2-z,1/2-y,-x
y,x,z
y,1/2+x,1/2+z
1/2+y,x,1/2+z
1/2+y,1/2+x,z
-x,-z,-y
-x,1/2-z,1/2-y
1/2-x,-z,1/2-y
1/2-x,1/2-z,-y
z,y,x
z,1/2+y,1/2+x
1/2+z,y,1/2+x
1/2+z,1/2+y,x
-y,-x,-z
-y,1/2-x,1/2-z
1/2-y,-x,1/2-z
1/2-y,1/2-x,-z
z,x,-y
z,1/2+x,1/2-y
1/2+z,x,1/2-y
1/2+z,1/2+x,-y
-y,-z,x
-y,1/2-z,1/2+x
1/2-y,-z,1/2+x
1/2-y,1/2-z,x
x,y,-z
x,1/2+y,1/2-z
1/2+x,y,1/2-z
1/2+x,1/2+y,-z
-z,-x,y
-z,1/2-x,1/2+y
1/2-z,-x,1/2+y
1/2-z,1/2-x,y
y,z,-x
y,1/2+z,1/2-x
1/2+y,z,1/2-x
1/2+y,1/2+z,-x
-x,-y,z
-x,1/2-y,1/2+z
1/2-x,-y,1/2+z
1/2-x,1/2-y,z
-z,x,y
-z,1/2+x,1/2+y
1/2-z,x,1/2+y
1/2-z,1/2+x,y
y,-z,-x
y,1/2-z,1/2-x
1/2+y,-z,1/2-x
1/2+y,1/2-z,-x
-x,y,z
-x,1/2+y,1/2+z
1/2-x,y,1/2+z
1/2-x,1/2+y,z
z,-x,-y
z,1/2-x,1/2-y
1/2+z,-x,1/2-y
1/2+z,1/2-x,-y
-y,z,x
-y,1/2+z,1/2+x
1/2-y,z,1/2+x
1/2-y,1/2+z,x
x,-y,-z
x,1/2-y,1/2-z
1/2+x,-y,1/2-z
1/2+x,1/2-y,-z
-x,z,-y
-x,1/2+z,1/2-y
1/2-x,z,1/2-y
1/2-x,1/2+z,-y
z,-y,x
z,1/2-y,1/2+x
1/2+z,-y,1/2+x
1/2+z,1/2-y,x
-y,x,-z
-y,1/2+x,1/2-z
1/2-y,x,1/2-z
1/2-y,1/2+x,-z
x,-z,y
x,1/2-z,1/2+y
1/2+x,-z,1/2+y
1/2+x,1/2-z,y
-z,y,-x
-z,1/2+y,1/2-x
1/2-z,y,1/2-x
1/2-z,1/2+y,-x
y,-x,z
y,1/2-x,1/2+z
1/2+y,-x,1/2+z
1/2+y,1/2-x,z
-x,-z,y
-x,1/2-z,1/2+y
1/2-x,-z,1/2+y
1/2-x,1/2-z,y
z,y,-x
z,1/2+y,1/2-x
1/2+z,y,1/2-x
1/2+z,1/2+y,-x
-y,-x,z
-y,1/2-x,1/2+z
1/2-y,-x,1/2+z
1/2-y,1/2-x,z
x,z,-y
x,1/2+z,1/2-y
1/2+x,z,1/2-y
1/2+x,1/2+z,-y
-z,-y,x
-z,1/2-y,1/2+x
1/2-z,-y,1/2+x
1/2-z,1/2-y,x
y,x,-z
y,1/2+x,1/2-z
1/2+y,x,1/2-z
1/2+y,1/2+x,-z
-z,-x,-y
-z,1/2-x,1/2-y
1/2-z,-x,1/2-y
1/2-z,1/2-x,-y
y,z,x
y,1/2+z,1/2+x
1/2+y,z,1/2+x
1/2+y,1/2+z,x
-x,-y,-z
-x,1/2-y,1/2-z
1/2-x,-y,1/2-z
1/2-x,1/2-y,-z
z,x,y
z,1/2+x,1/2+y
1/2+z,x,1/2+y
1/2+z,1/2+x,y
-y,-z,-x
-y,1/2-z,1/2-x
1/2-y,-z,1/2-x
1/2-y,1/2-z,-x

loop_
_atom_site_label
_atom_site_fract_x
_atom_site_fract_y
_atom_site_fract_z
_atom_site_occupancy
_atom_site_U_iso_or_equiv
Cu1 0.06250 0.06250 0.06250 0.83330 0.03166
Fe1 0.06250 0.06250 0.06250 0.16670 0.03166
Cu2 0.18750 0.18750 0.06250 0.78180 0.03166
Fe2 0.18750 0.18750 0.06250 0.15640 0.03166
Cu3 0.31250 0.18750 0.06250 0.65680 0.03166
Fe3 0.31250 0.18750 0.06250 0.13140 0.03166
Cu4 0.18750 0.06250 0.06250 0.68130 0.03166
Fe4 0.18750 0.06250 0.06250 0.13630 0.03166
Cu5 0.31250 0.06250 0.06250 0.63000 0.03166
Fe5 0.31250 0.06250 0.06250 0.12600 0.03166
Cu6 0.43750 0.06250 0.06250 0.60530 0.03166
Fe6 0.43750 0.06250 0.06250 0.12110 0.03166
Cu7 0.31250 0.18750 0.18750 0.75420 0.03166
Fe7 0.31250 0.18750 0.18750 0.15090 0.03166
Cu8 0.18750 0.18750 0.18750 0.55720 0.03166
Fe8 0.18750 0.18750 0.18750 0.11140 0.03166
S1 0.00000 0.00000 0.00000 1.00000 0.01267
S2 0.25000 0.00000 0.00000 1.00000 0.01267
S3 0.25000 0.25000 0.00000 1.00000 0.01267
S4 0.12500 0.12500 0.00000 1.00000 0.01267
S5 0.25000 0.25000 0.25000 1.00000 0.01267
S6 0.12500 0.25000 0.12500 1.00000 0.01267
S7 0.50000 0.00000 0.00000 1.00000 0.01267
S8 0.37500 0.12500 0.00000 1.00000 0.01267

loop_
_cod_changelog_entry_id
_cod_changelog_entry_author
_cod_changelog_entry_date
_cod_changelog_entry_text
1
;cod-tools version 3.10.1
Id: cif_fix_AMCSD_atom_labels 10224 2024-08-07 11:09:31Z saulius
;
2024-08-07T19:39:06+03:00
;Changed the following '_atom_site_label' values:
the first duplicated label 'Cu'  converted to 'Cu1'
duplicated label 'Cu' at index 2 converted to 'Cu2'
the first duplicated label 'Fe'  converted to 'Fe1'
duplicated label 'Fe' at index 3 converted to 'Fe2'
duplicated label 'Cu' at index 4 converted to 'Cu3'
duplicated label 'Fe' at index 5 converted to 'Fe3'
duplicated label 'Cu' at index 6 converted to 'Cu4'
duplicated label 'Fe' at index 7 converted to 'Fe4'
duplicated label 'Cu' at index 8 converted to 'Cu5'
duplicated label 'Fe' at index 9 converted to 'Fe5'
duplicated label 'Cu' at index 10 converted to 'Cu6'
duplicated label 'Fe' at index 11 converted to 'Fe6'
duplicated label 'Cu' at index 12 converted to 'Cu7'
duplicated label 'Fe' at index 13 converted to 'Fe7'
duplicated label 'Cu' at index 14 converted to 'Cu8'
duplicated label 'Fe' at index 15 converted to 'Fe8'
the first duplicated label 'S'  converted to 'S1'
duplicated label 'S' at index 17 converted to 'S2'
duplicated label 'S' at index 18 converted to 'S3'
duplicated label 'S' at index 19 converted to 'S4'
duplicated label 'S' at index 20 converted to 'S5'
duplicated label 'S' at index 21 converted to 'S6'
duplicated label 'S' at index 22 converted to 'S7'
duplicated label 'S' at index 23 converted to 'S8'
;

loop_
_cod_related_entry_id
_cod_related_entry_database
_cod_related_entry_code
1 AMCSD 0003821
